data_1530442
loop_
_publ_author_name
'Morss, L.R.'
'Fujino, T.'

_publ_section_title
;
 Preparation and crystal structures of plutonium(IV) hexachloro complexes,
 Rb2 Pu Cl6 and K2 Pu Cl6
;
_journal_name_full 'Journal of Solid State Chemistry'
_journal_page_first 338
_journal_page_last 352
_journal_volume 72
_journal_year 1988
_chemical_formula_sum 'Cl6 Pu Rb2'
_chemical_name_systematic 'Rb2 Pu Cl6'
_space_group_IT_number 186
_symmetry_space_group_name_Hall 'P 6c -2c'
_symmetry_space_group_name_H-M 'P 63 m c'
_cell_angle_alpha 90
_cell_angle_beta 90
_cell_angle_gamma 120
_cell_formula_units_Z 2
_cell_length_a 7.377
_cell_length_b 7.377
_cell_length_c 11.88
_cell_volume 559.895
_citation_journal_id_ASTM JSSCBI
_cod_data_source_file Morss_JSSCBI_1988_1571.cif
_cod_data_source_block Cl6Pu1Rb2
_cod_original_formula_sum 'Cl6 Pu1 Rb2'
_cod_database_code 1530442

loop_
_symmetry_equiv_pos_as_xyz
x,y,z
x-y,x,z+1/2
-y,x-y,z
-x,-y,z+1/2
-x+y,-x,z
y,-x+y,z+1/2
y,x,z+1/2
-x+y,y,z
-x,-x+y,z+1/2
-y,-x,z
x-y,-y,z+1/2
x,x-y,z

loop_
_atom_site_label
_atom_site_type_symbol
_atom_site_fract_x
_atom_site_fract_y
_atom_site_fract_z
_atom_site_occupancy
_atom_site_U_iso_or_equiv
Cl1 Cl-1 0.1464 -0.1464 0.3523 1 0.0
Rb1 Rb+1 0.33333 0.66667 0.8805 1 0.0
Cl2 Cl-1 0.4972 -0.4972 0.1092 1 0.0
Rb2 Rb+1 0 0 0.5943 1 0.0
Pu1 Pu+4 0.33333 0.66667 0.25 1 0.0
